data_2201542
loop_
_publ_author_name
'Rodriguez, Mark A.'
'Aubert, James H. '
'McElhanon, James R. '
'Eatough, Michael O.'

_publ_section_title
;
 <i>N</i>-(4-Hydroxyphenyl)maleimide
;
_journal_issue 7
_journal_name_full 'Acta Crystallographica Section E'
_journal_page_first o742
_journal_page_last o744
_journal_paper_doi 10.1107/S1600536802009819
_journal_volume 58
_journal_year 2002
_chemical_formula_moiety 'C10 H7 N O3'
_chemical_formula_sum 'C10 H7 N O3'
_chemical_formula_weight 189.17
_chemical_name_systematic
;
 ?
;
_space_group_IT_number 14
_symmetry_cell_setting monoclinic
_symmetry_space_group_name_Hall '-P 2yn'
_symmetry_space_group_name_H-M 'P 1 21/n 1'
_atom_sites_solution_hydrogens geom
_atom_sites_solution_primary direct
_atom_sites_solution_secondary difmap
_cell_angle_alpha 90.00
_cell_angle_beta 93.036(5)
_cell_angle_gamma 90.00
_cell_formula_units_Z 4
_cell_length_a 3.8640(10)
_cell_length_b 10.691(3)
_cell_length_c 20.461(5)
_cell_measurement_reflns_used 753
_cell_measurement_temperature 168(2)
_cell_measurement_theta_max 23.30
_cell_measurement_theta_min 1.99
_cell_volume 844.1(4)
_computing_cell_refinement SMART
_computing_data_collection 'SMART (Bruker, 1998)'
_computing_data_reduction 'SAINT (Bruker, 2001)'
_computing_molecular_graphics SHELXTL
_computing_publication_material SHELXTL
_computing_structure_refinement 'XSHELL (Bruker, 2000)'
_computing_structure_solution 'SHELXTL (Bruker, 1998)'
_diffrn_ambient_temperature 168(2)
_diffrn_measured_fraction_theta_full 0.998
_diffrn_measured_fraction_theta_max 0.998
_diffrn_measurement_device_type 'Bruker AXS/CCD'
_diffrn_measurement_method '\w and \f scans'
_diffrn_radiation_monochromator graphite
_diffrn_radiation_source 'fine-focus sealed tube'
_diffrn_radiation_type MoK\a
_diffrn_radiation_wavelength 0.71073
_diffrn_reflns_av_R_equivalents 0.0352
_diffrn_reflns_av_sigmaI/netI 0.0407
_diffrn_reflns_limit_h_max 3
_diffrn_reflns_limit_h_min -4
_diffrn_reflns_limit_k_max 13
_diffrn_reflns_limit_k_min -13
_diffrn_reflns_limit_l_max 25
_diffrn_reflns_limit_l_min -20
_diffrn_reflns_number 4735
_diffrn_reflns_theta_full 26.18
_diffrn_reflns_theta_max 26.18
_diffrn_reflns_theta_min 1.99
_diffrn_standards_decay_% '< 2'
_diffrn_standards_interval_count 0
_diffrn_standards_interval_time 0
_diffrn_standards_number 0
_exptl_absorpt_coefficient_mu 0.112
_exptl_absorpt_correction_T_max 0.99
_exptl_absorpt_correction_T_min 0.94
_exptl_absorpt_correction_type empirical
_exptl_absorpt_process_details '(SADABS; Sheldrick, 1999)'
_exptl_crystal_colour orange
_exptl_crystal_density_diffrn 1.489
_exptl_crystal_density_method 'not measured'
_exptl_crystal_description needle
_exptl_crystal_F_000 392
_exptl_crystal_size_max 0.18
_exptl_crystal_size_mid 0.08
_exptl_crystal_size_min 0.08
_refine_diff_density_max 0.173
_refine_diff_density_min -0.198
_refine_ls_extinction_method none
_refine_ls_goodness_of_fit_ref 1.032
_refine_ls_hydrogen_treatment mixed
_refine_ls_matrix_type full
_refine_ls_number_parameters 131
_refine_ls_number_reflns 1685
_refine_ls_number_restraints 0
_refine_ls_restrained_S_all 1.032
_refine_ls_R_factor_all 0.0606
_refine_ls_R_factor_gt 0.0393
_refine_ls_shift/su_max 0.002
_refine_ls_shift/su_mean 0.000
_refine_ls_structure_factor_coef Fsqd
_refine_ls_weighting_details 'calc w = 1/[\s^2^(Fo^2^)+(0.0506P)^2^] where P = (Fo^2^+2Fc^2^)/3'
_refine_ls_weighting_scheme calc
_refine_ls_wR_factor_gt 0.0906
_refine_ls_wR_factor_ref 0.1003
_reflns_number_gt 1252
_reflns_number_total 1685
_reflns_threshold_expression I>2\s(I)
_cod_data_source_file ob6136.cif
_cod_data_source_block I
_cod_original_cell_volume 844.0(4)
_cod_original_sg_symbol_H-M 'P 21/n'
_cod_database_code 2201542
_cod_database_fobs_code 2201542

loop_
_symmetry_equiv_pos_as_xyz
'x, y, z'
'-x+1/2, y+1/2, -z+1/2'
'-x, -y, -z'
'x-1/2, -y-1/2, z-1/2'

loop_
_atom_site_label
_atom_site_fract_x
_atom_site_fract_y
_atom_site_fract_z
_atom_site_U_iso_or_equiv
_atom_site_adp_type
_atom_site_calc_flag
_atom_site_refinement_flags
_atom_site_occupancy
_atom_site_disorder_assembly
_atom_site_disorder_group
_atom_site_type_symbol
N1 0.9576(4) 0.79013(12) 0.89665(6) 0.0278(3) Uani d . 1 . . N
O1 1.0150(4) 0.85985(13) 0.62777(6) 0.0407(4) Uani d . 1 . . O
O2 1.1984(4) 0.59224(11) 0.90592(6) 0.0447(4) Uani d . 1 . . O
O3 0.7053(3) 0.97718(11) 0.92632(6) 0.0413(4) Uani d . 1 . . O
C1 0.9769(4) 0.80945(14) 0.82757(8) 0.0261(4) Uani d . 1 . . C
C2 1.1316(4) 0.91655(14) 0.80432(8) 0.0274(4) Uani d . 1 . . C
H2 1.2277 0.9771 0.8340 0.033 Uiso calc R 1 . . H
C3 1.1450(4) 0.93448(14) 0.73764(8) 0.0279(4) Uani d . 1 . . C
H3 1.2494 1.0079 0.7214 0.033 Uiso calc R 1 . . H
C4 1.0065(4) 0.84577(14) 0.69429(8) 0.0280(4) Uani d . 1 . . C
C5 0.8548(4) 0.73834(15) 0.71754(8) 0.0292(4) Uani d . 1 . . C
H5 0.7636 0.6769 0.6878 0.035 Uiso calc R 1 . . H
C6 0.8370(4) 0.72122(14) 0.78416(8) 0.0283(4) Uani d . 1 . . C
H6 0.7284 0.6486 0.8003 0.034 Uiso calc R 1 . . H
C7 1.0593(5) 0.68185(16) 0.92998(8) 0.0323(4) Uani d . 1 . . C
C8 0.9693(5) 0.69943(17) 0.99896(8) 0.0362(4) Uani d . 1 . . C
H8 1.0083 0.6401 1.0331 0.043 Uiso calc R 1 . . H
C9 0.8264(5) 0.81044(17) 1.00529(8) 0.0354(4) Uani d . 1 . . C
H9 0.7455 0.8441 1.0446 0.042 Uiso calc R 1 . . H
C10 0.8131(4) 0.87416(16) 0.94066(8) 0.0310(4) Uani d . 1 . . C
H1 1.110(6) 0.932(2) 0.6196(11) 0.060(7) Uiso d . 1 . . H

loop_
_atom_site_aniso_label
_atom_site_aniso_U_11
_atom_site_aniso_U_22
_atom_site_aniso_U_33
_atom_site_aniso_U_12
_atom_site_aniso_U_13
_atom_site_aniso_U_23
N1 0.0329(8) 0.0254(7) 0.0256(8) 0.0023(6) 0.0056(6) -0.0005(5)
O1 0.0550(9) 0.0392(8) 0.0281(7) -0.0096(6) 0.0058(6) 0.0014(6)
O2 0.0641(9) 0.0326(7) 0.0382(8) 0.0133(6) 0.0101(6) 0.0005(6)
O3 0.0481(8) 0.0353(7) 0.0404(8) 0.0097(6) 0.0015(6) -0.0081(6)
C1 0.0260(9) 0.0251(8) 0.0275(9) 0.0038(7) 0.0037(7) 0.0002(7)
C2 0.0273(9) 0.0236(8) 0.0312(9) 0.0018(7) 0.0001(7) -0.0044(7)
C3 0.0271(9) 0.0235(8) 0.0332(9) -0.0003(7) 0.0030(7) 0.0045(7)
C4 0.0281(9) 0.0310(9) 0.0251(9) 0.0032(7) 0.0030(7) 0.0000(7)
C5 0.0293(9) 0.0273(8) 0.0307(9) -0.0018(7) 0.0009(7) -0.0051(7)
C6 0.0277(9) 0.0232(8) 0.0344(10) -0.0012(7) 0.0052(7) 0.0002(7)
C7 0.0353(10) 0.0299(9) 0.0317(10) -0.0013(8) 0.0030(7) -0.0008(7)
C8 0.0430(11) 0.0395(10) 0.0263(10) -0.0029(8) 0.0046(8) 0.0043(8)
C9 0.0369(10) 0.0409(10) 0.0285(10) -0.0018(8) 0.0050(7) -0.0051(8)
C10 0.0273(9) 0.0327(9) 0.0331(10) -0.0008(7) 0.0027(7) -0.0079(7)

loop_
_atom_type_symbol
_atom_type_description
_atom_type_scat_dispersion_real
_atom_type_scat_dispersion_imag
_atom_type_scat_source
C C 0.0033 0.0016 'International Tables Vol C Tables 4.2.6.8 and 6.1.1.4'
H H 0.0000 0.0000 'International Tables Vol C Tables 4.2.6.8 and 6.1.1.4'
N N 0.0061 0.0033 'International Tables Vol C Tables 4.2.6.8 and 6.1.1.4'
O O 0.0106 0.0060 'International Tables Vol C Tables 4.2.6.8 and 6.1.1.4'

loop_
_geom_angle_atom_site_label_1
_geom_angle_atom_site_label_2
_geom_angle_atom_site_label_3
_geom_angle
_geom_angle_publ_flag
C7 N1 C10 109.22(14) y
C7 N1 C1 125.12(13) y
C10 N1 C1 125.55(13) y
C4 O1 H1 108.7(14) no
C6 C1 C2 120.17(15) ?
C6 C1 N1 119.66(14) no
C2 C1 N1 120.17(14) no
C3 C2 C1 119.51(15) ?
C3 C2 H2 120.2 ?
C1 C2 H2 120.2 ?
C2 C3 C4 120.24(15) ?
C2 C3 H3 119.9 ?
C4 C3 H3 119.9 ?
O1 C4 C5 117.69(15) no
O1 C4 C3 122.09(15) no
C5 C4 C3 120.22(15) ?
C6 C5 C4 119.55(15) ?
C6 C5 H5 120.2 ?
C4 C5 H5 120.2 ?
C5 C6 C1 120.30(15) ?
C5 C6 H6 119.9 ?
C1 C6 H6 119.9 ?
O2 C7 N1 125.29(16) y
O2 C7 C8 128.05(16) y
N1 C7 C8 106.66(14) y
C9 C8 C7 109.16(16) ?
C9 C8 H8 125.4 ?
C7 C8 H8 125.4 ?
C8 C9 C10 108.67(15) ?
C8 C9 H9 125.7 ?
C10 C9 H9 125.7 ?
O3 C10 N1 124.72(16) y
O3 C10 C9 128.99(15) y
N1 C10 C9 106.29(14) y

loop_
_geom_bond_atom_site_label_1
_geom_bond_atom_site_label_2
_geom_bond_site_symmetry_2
_geom_bond_distance
_geom_bond_publ_flag
N1 C7 . 1.390(2) y
N1 C10 . 1.408(2) y
N1 C1 . 1.434(2) y
O1 C4 . 1.371(2) y
O1 H1 . 0.87(2) ?
O2 C7 . 1.215(2) y
O3 C10 . 1.208(2) y
C1 C6 . 1.386(2) ?
C1 C2 . 1.387(2) ?
C2 C3 . 1.381(2) ?
C2 H2 . 0.9500 ?
C3 C4 . 1.386(2) ?
C3 H3 . 0.9500 ?
C4 C5 . 1.385(2) ?
C5 C6 . 1.381(2) ?
C5 H5 . 0.9500 ?
C6 H6 . 0.9500 ?
C7 C8 . 1.483(2) y
C8 C9 . 1.318(2) y
C8 H8 . 0.9500 ?
C9 C10 . 1.486(2) y
C9 H9 . 0.9500 ?

loop_
_geom_hbond_atom_site_label_D
_geom_hbond_atom_site_label_H
_geom_hbond_atom_site_label_A
_geom_hbond_site_symmetry_A
_geom_hbond_distance_DH
_geom_hbond_distance_HA
_geom_hbond_distance_DA
_geom_hbond_angle_DHA
_geom_hbond_publ_flag
O1 H1 O2 2_756 0.87(2) 1.95(2) 2.820(2) 175.17(15) yes

loop_
_cod_related_entry_id
_cod_related_entry_database
_cod_related_entry_code
1 ChemSpider 73750
